data_7018960
loop_
_publ_author_name
'Kim, Min'
'Boissonnault, Jake A.'
'Allen, Corinne A.'
'Dau, Phuong V.'
'Cohen, Seth M.'

_publ_section_title
;
 Functional tolerance in an isoreticular series of highly porous
 metal--organic frameworks
;
_journal_issue 20
_journal_name_full 'Dalton Transactions'
_journal_page_first 6277
_journal_paper_doi 10.1039/c2dt30120b
_journal_volume 41
_journal_year 2012
_chemical_formula_sum 'C43.5 H18 I N0 O13 Zn4'
_chemical_formula_weight 1136.96
_chemical_name_systematic
;

?

;
_space_group_IT_number 176
_symmetry_space_group_name_Hall '-P 6c'
_symmetry_space_group_name_H-M 'P 63/m'
_atom_sites_solution_hydrogens geom
_atom_sites_solution_primary direct
_atom_sites_solution_secondary difmap
_audit_creation_method SHELXL-97
_cell_angle_alpha 90.00
_cell_angle_beta 90.00
_cell_angle_gamma 120.00
_cell_formula_units_Z 6
_cell_length_a 41.345(2)
_cell_length_b 41.345(2)
_cell_length_c 17.5177(9)
_cell_measurement_reflns_used 9963
_cell_measurement_temperature 200(2)
_cell_measurement_theta_max 23.37
_cell_measurement_theta_min 2.28
_cell_volume 25933(2)
_computing_cell_refinement 'Bruker SAINT'
_computing_data_collection 'Bruker APEX2'
_computing_data_reduction 'Bruker SAINT'
_computing_molecular_graphics 'Bruker SHELXTL'
_computing_publication_material 'Bruker SHELXTL'
_computing_structure_refinement 'SHELXL-97 (Sheldrick, 2008)'
_computing_structure_solution 'SHELXS-97 (Sheldrick, 2008)'
_diffrn_ambient_temperature 200(2)
_diffrn_measured_fraction_theta_full 0.999
_diffrn_measured_fraction_theta_max 0.999
_diffrn_measurement_device_type 'Bruker APEX-II CCD'
_diffrn_measurement_method '\f and \w scans'
_diffrn_radiation_monochromator graphite
_diffrn_radiation_source 'fine-focus sealed tube'
_diffrn_radiation_type MoK\a
_diffrn_radiation_wavelength 0.71073
_diffrn_reflns_av_R_equivalents 0.1503
_diffrn_reflns_av_sigmaI/netI 0.1099
_diffrn_reflns_limit_h_max 46
_diffrn_reflns_limit_h_min -48
_diffrn_reflns_limit_k_max 49
_diffrn_reflns_limit_k_min -35
_diffrn_reflns_limit_l_max 21
_diffrn_reflns_limit_l_min -11
_diffrn_reflns_number 119356
_diffrn_reflns_theta_full 25.37
_diffrn_reflns_theta_max 25.37
_diffrn_reflns_theta_min 1.29
_exptl_absorpt_coefficient_mu 0.743
_exptl_absorpt_correction_T_max 0.9294
_exptl_absorpt_correction_T_min 0.8967
_exptl_absorpt_correction_type semi-empirical
_exptl_absorpt_process_details SADABS
_exptl_crystal_colour colorless
_exptl_crystal_density_diffrn 0.437
_exptl_crystal_density_meas ?
_exptl_crystal_density_method 'not measured'
_exptl_crystal_description needle
_exptl_crystal_F_000 3336
_exptl_crystal_size_max 0.15
_exptl_crystal_size_mid 0.10
_exptl_crystal_size_min 0.10
_platon_squeeze_details
;

;
_refine_diff_density_max 2.293
_refine_diff_density_min -0.810
_refine_diff_density_rms 0.089
_refine_ls_extinction_coef 'not measured'
_refine_ls_extinction_method none
_refine_ls_goodness_of_fit_ref 0.775
_refine_ls_hydrogen_treatment constr
_refine_ls_matrix_type full
_refine_ls_number_parameters 150
_refine_ls_number_reflns 16412
_refine_ls_number_restraints 0
_refine_ls_restrained_S_all 0.775
_refine_ls_R_factor_all 0.1266
_refine_ls_R_factor_gt 0.0819
_refine_ls_shift/su_max 0.115
_refine_ls_shift/su_mean 0.090
_refine_ls_structure_factor_coef Fsqd
_refine_ls_weighting_details 'calc w=1/[\s^2^(Fo^2^)+(0.2000P)^2^+0.0000P] where P=(Fo^2^+2Fc^2^)/3'
_refine_ls_weighting_scheme calc
_refine_ls_wR_factor_gt 0.2308
_refine_ls_wR_factor_ref 0.2640
_reflns_number_gt 8786
_reflns_number_total 16412
_reflns_threshold_expression >2sigma(I)
_cod_data_source_file c2dt30120b.txt
_cod_data_source_block UMCM_25NH2I
_cod_depositor_comments
;
The following automatic conversions were performed:

'_exptl_crystal_density_meas' value 'not measured' was changed to '?'
- the value is perceived as not measured.

Automatic conversion script
Id: cif_fix_values 3008 2015-01-20 13:52:24Z robertas 
;
_cod_original_cell_volume 25932(2)
_cod_original_sg_symbol_H-M P63/m
_cod_original_formula_sum 'C43.50 H18 I N0 O13 Zn4'
_cod_database_code 7018960
_refinement_detail
;

;

loop_
_symmetry_equiv_pos_as_xyz
'x, y, z'
'-y, x-y, z'
'-x+y, -x, z'
'-x, -y, z+1/2'
'y, -x+y, z+1/2'
'x-y, x, z+1/2'
'-x, -y, -z'
'y, -x+y, -z'
'x-y, x, -z'
'x, y, -z-1/2'
'-y, x-y, -z-1/2'
'-x+y, -x, -z-1/2'

loop_
_atom_site_label
_atom_site_type_symbol
_atom_site_fract_x
_atom_site_fract_y
_atom_site_fract_z
_atom_site_U_iso_or_equiv
_atom_site_adp_type
_atom_site_occupancy
_atom_site_symmetry_multiplicity
_atom_site_calc_flag
_atom_site_refinement_flags
O1 O 0.36835(10) 0.42662(10) 0.2500 0.0338(9) Uiso 1 2 d S
O6 O 0.29263(10) 0.40217(10) 0.3428(2) 0.0607(9) Uiso 1 1 d .
O7 O 0.32976(10) 0.38640(9) 0.4059(2) 0.0594(9) Uiso 1 1 d .
O5 O 0.32808(16) 0.47507(16) 0.2500 0.0723(15) Uiso 1 2 d S
O2 O 0.43963(11) 0.48742(11) 0.3390(2) 0.0709(11) Uiso 1 1 d .
O4 O 0.38937(15) 0.51194(15) 0.2500 0.0671(14) Uiso 1 2 d S
O8 O 0.37328(10) 0.35602(10) 0.3134(2) 0.0622(10) Uiso 1 1 d .
O3 O 0.41604(10) 0.43346(11) 0.3999(2) 0.0705(11) Uiso 1 1 d .
C3 C 0.3719(2) 0.3063(2) 0.2500 0.068(2) Uiso 1 2 d S
C1 C 0.30222(14) 0.39200(14) 0.4008(3) 0.0510(12) Uiso 1 1 d .
C2 C 0.37259(19) 0.34170(19) 0.2500 0.0500(17) Uiso 1 2 d S
C13 C 0.3565(2) 0.5069(2) 0.2500 0.0500(17) Uiso 1 2 d S
C11 C 0.47108(14) 0.48441(15) 0.4458(3) 0.0556(13) Uiso 1 1 d .
C14 C 0.3517(2) 0.5379(2) 0.2500 0.0581(19) Uiso 1 2 d S
C10 C 0.43919(15) 0.46664(16) 0.3896(3) 0.0597(14) Uiso 1 1 d .
C8 C 0.22062(17) 0.37289(17) 0.6802(4) 0.0732(17) Uiso 1 1 d .
C4 C 0.28006(15) 0.38554(15) 0.4728(3) 0.0584(14) Uiso 1 1 d .
C5 C 0.28432(17) 0.36700(17) 0.5310(4) 0.0790(18) Uiso 1 1 d .
H5 H 0.3001 0.3566 0.5252 0.095 Uiso 1 1 calc R
C6 C 0.26477(19) 0.36253(19) 0.6045(4) 0.089(2) Uiso 1 1 d .
H6 H 0.2685 0.3503 0.6466 0.107 Uiso 1 1 calc R
C9 C 0.2378(3) 0.3728(2) 0.7500 0.082(3) Uiso 1 2 d S
H9 H 0.2608 0.3728 0.7500 0.098 Uiso 1 2 calc SR
C12 C 0.4706(2) 0.4635(2) 0.5029(5) 0.103(2) Uiso 1 1 d .
C7 C 0.24058(18) 0.37687(17) 0.6097(4) 0.0752(17) Uiso 1 1 d .
C15 C 0.5001(2) 0.5210(2) 0.4364(5) 0.117(3) Uiso 1 1 d .
C23 C 0.18650(18) 0.36940(17) 0.6810(4) 0.0770(17) Uiso 1 1 d .
H23 H 0.1740 0.3665 0.6338 0.092 Uiso 1 1 calc R
C21 C 0.1328(3) 0.3704(3) 0.7500 0.078(3) Uiso 1 2 d S
C22 C 0.1680(3) 0.3699(2) 0.7500 0.077(2) Uiso 1 2 d S
C18 C 0.25382(17) 0.39541(17) 0.4777(4) 0.0790(18) Uiso 1 1 d .
H18 H 0.2485 0.4055 0.4339 0.095 Uiso 1 1 calc R
C17 C 0.2344(2) 0.39147(18) 0.5433(4) 0.089(2) Uiso 1 1 d .
H17 H 0.2161 0.3989 0.5437 0.107 Uiso 1 1 calc R
C20 C 0.3669(3) 0.2533(3) 0.3163(6) 0.059(3) Uiso 0.50 1 d P
C16 C 0.3791(4) 0.5712(4) 0.2500 0.133(5) Uiso 1 2 d S
H16 H 0.4036 0.5745 0.2500 0.160 Uiso 1 2 calc SR
I1 I 0.50858(11) 0.56011(12) 0.3536(2) 0.1155(12) Uiso 0.15 1 d P
I2 I 0.4245(3) 0.4183(3) 0.5627(6) 0.285(4) Uiso 0.15 1 d P
C26 C 0.3423(3) 0.6024(3) 0.2500 0.089(3) Uiso 1 2 d S
C27 C 0.3378(3) 0.6364(3) 0.2500 0.075(2) Uiso 1 2 d S
C28 C 0.3692(3) 0.6714(3) 0.2500 0.085(3) Uiso 1 2 d S
H28 H 0.3936 0.6745 0.2500 0.103 Uiso 1 2 calc SR
C25 C 0.3158(6) 0.5664(6) 0.2500 0.199(8) Uiso 1 2 d S
H25 H 0.2909 0.5620 0.2500 0.239 Uiso 1 2 calc SR
C24 C 0.3186(6) 0.5362(6) 0.2500 0.210(8) Uiso 1 2 d S
H24 H 0.2964 0.5124 0.2500 0.252 Uiso 1 2 calc SR
C29 C 0.3756(5) 0.6058(5) 0.2500 0.160(6) Uiso 1 2 d S
H29 H 0.3973 0.6299 0.2500 0.192 Uiso 1 2 calc SR
C19 C 0.3725(3) 0.2892(3) 0.3177(7) 0.086(3) Uiso 0.60 1 d P
Zn2 Zn 0.371820(14) 0.400836(14) 0.34007(3) 0.03702(17) Uiso 1 1 d .
Zn3 Zn 0.40753(2) 0.47751(2) 0.2500 0.0404(2) Uiso 1 2 d S
Zn1 Zn 0.320104(19) 0.424654(19) 0.2500 0.0370(2) Uiso 1 2 d S

loop_
_atom_type_symbol
_atom_type_description
_atom_type_scat_dispersion_real
_atom_type_scat_dispersion_imag
_atom_type_scat_source
C C 0.0033 0.0016 'International Tables Vol C Tables 4.2.6.8 and 6.1.1.4'
H H 0.0000 0.0000 'International Tables Vol C Tables 4.2.6.8 and 6.1.1.4'
N N 0.0061 0.0033 'International Tables Vol C Tables 4.2.6.8 and 6.1.1.4'
O O 0.0106 0.0060 'International Tables Vol C Tables 4.2.6.8 and 6.1.1.4'
Zn Zn 0.2839 1.4301 'International Tables Vol C Tables 4.2.6.8 and 6.1.1.4'
I I -0.4742 1.8119 'International Tables Vol C Tables 4.2.6.8 and 6.1.1.4'

loop_
_geom_angle_atom_site_label_1
_geom_angle_atom_site_label_2
_geom_angle_atom_site_label_3
_geom_angle
_geom_angle_site_symmetry_1
_geom_angle_site_symmetry_3
Zn3 O1 Zn2 110.41(13) . 10_556
Zn3 O1 Zn2 110.41(13) . .
Zn2 O1 Zn2 108.09(18) 10_556 .
Zn3 O1 Zn1 109.37(18) . .
Zn2 O1 Zn1 109.26(13) 10_556 .
Zn2 O1 Zn1 109.26(13) . .
C1 O6 Zn1 130.0(3) . .
C1 O7 Zn2 131.0(3) . .
C13 O5 Zn1 134.0(5) . .
C10 O2 Zn3 131.2(4) . .
C13 O4 Zn3 131.7(5) . .
C2 O8 Zn2 131.3(4) . .
C10 O3 Zn2 129.1(4) . .
C19 C3 C19 117.5(12) . 10_556
C19 C3 C2 121.2(6) . .
C19 C3 C2 121.2(6) 10_556 .
O6 C1 O7 125.9(5) . .
O6 C1 C4 118.6(5) . .
O7 C1 C4 115.5(5) . .
O8 C2 O8 125.0(7) . 10_556
O8 C2 C3 117.5(3) . .
O8 C2 C3 117.5(3) 10_556 .
O4 C13 O5 122.6(7) . .
O4 C13 C14 119.0(7) . .
O5 C13 C14 118.4(7) . .
C12 C11 C15 121.7(6) . .
C12 C11 C10 117.0(6) . .
C15 C11 C10 121.3(6) . .
C16 C14 C24 113.3(13) . .
C16 C14 C13 122.2(10) . .
C24 C14 C13 124.4(12) . .
O3 C10 O2 128.0(6) . .
O3 C10 C11 116.8(5) . .
O2 C10 C11 115.2(5) . .
C23 C8 C9 119.4(7) . .
C23 C8 C7 122.0(6) . .
C9 C8 C7 118.6(6) . .
C5 C4 C18 118.9(6) . .
C5 C4 C1 119.9(5) . .
C18 C4 C1 121.0(5) . .
C4 C5 C6 120.9(6) . .
C7 C6 C5 117.8(7) . .
C8 C9 C8 119.6(9) 10_557 .
C11 C12 C15 121.2(7) . 7_666
C11 C12 I2 130.7(6) . .
C15 C12 I2 101.6(6) 7_666 .
C6 C7 C17 116.9(7) . .
C6 C7 C8 119.8(6) . .
C17 C7 C8 123.0(6) . .
C11 C15 C12 117.0(7) . 7_666
C11 C15 I1 130.6(6) . .
C12 C15 I1 112.4(6) 7_666 .
C8 C23 C22 123.1(7) . .
C20 C21 C20 115.5(11) 9_556 6
C20 C21 C22 121.6(6) 9_556 .
C20 C21 C22 121.6(6) 6 .
C23 C22 C23 114.6(8) . 10_557
C23 C22 C21 122.7(4) . .
C23 C22 C21 122.7(4) 10_557 .
C4 C18 C17 122.3(7) . .
C18 C17 C7 122.2(7) . .
C21 C20 C19 121.4(11) 8_556 .
C14 C16 C29 124.6(13) . .
C15 I1 I2 69.1(3) . 7_666
C12 I2 I1 71.3(4) . 7_666
C29 C26 C25 110.7(15) . .
C29 C26 C27 120.7(12) . .
C25 C26 C27 128.5(14) . .
C28 C27 C28 123.2(11) 3_565 .
C28 C27 C26 117.7(10) 3_565 .
C28 C27 C26 119.1(10) . .
C27 C28 C27 116.8(11) 2_665 .
C24 C25 C26 130(2) . .
C25 C24 C14 122(2) . .
C26 C29 C16 119.4(14) . .
C3 C19 C20 119.7(11) . .
O7 Zn2 O8 107.70(15) . .
O7 Zn2 O3 106.47(16) . .
O8 Zn2 O3 108.91(16) . .
O7 Zn2 O1 110.73(15) . .
O8 Zn2 O1 111.91(15) . .
O3 Zn2 O1 110.91(16) . .
O7 Zn2 Zn2 127.00(11) . 10_556
O8 Zn2 Zn2 76.07(12) . 10_556
O3 Zn2 Zn2 122.53(12) . 10_556
O1 Zn2 Zn2 35.95(9) . 10_556
O1 Zn3 O4 112.8(2) . .
O1 Zn3 O2 110.14(13) . 10_556
O4 Zn3 O2 108.80(14) . 10_556
O1 Zn3 O2 110.14(13) . .
O4 Zn3 O2 108.80(15) . .
O2 Zn3 O2 105.9(2) 10_556 .
O1 Zn3 Zn1 35.80(11) . .
O4 Zn3 Zn1 77.01(16) . .
O2 Zn3 Zn1 124.64(12) 10_556 .
O2 Zn3 Zn1 124.64(12) . .
O6 Zn1 O6 114.4(2) . 10_556
O6 Zn1 O5 105.07(13) . .
O6 Zn1 O5 105.07(13) 10_556 .
O6 Zn1 O1 111.21(12) . .
O6 Zn1 O1 111.21(12) 10_556 .
O5 Zn1 O1 109.5(2) . .
O6 Zn1 Zn3 121.83(11) . .
O6 Zn1 Zn3 121.84(11) 10_556 .
O5 Zn1 Zn3 74.65(17) . .
O1 Zn1 Zn3 34.83(11) . .

loop_
_geom_bond_atom_site_label_1
_geom_bond_atom_site_label_2
_geom_bond_distance
_geom_bond_site_symmetry_2
O1 Zn3 1.909(4) .
O1 Zn2 1.949(2) 10_556
O1 Zn2 1.949(2) .
O1 Zn1 1.955(4) .
O6 C1 1.238(6) .
O6 Zn1 1.934(4) .
O7 C1 1.274(5) .
O7 Zn2 1.916(4) .
O5 C13 1.252(8) .
O5 Zn1 1.941(6) .
O2 C10 1.229(6) .
O2 Zn3 1.954(4) .
O4 C13 1.267(8) .
O4 Zn3 1.913(5) .
O8 C2 1.252(5) .
O8 Zn2 1.941(3) .
O3 C10 1.232(6) .
O3 Zn2 1.947(4) .
C3 C19 1.387(12) .
C3 C19 1.387(12) 10_556
C3 C2 1.450(10) .
C1 C4 1.502(7) .
C2 O8 1.252(5) 10_556
C13 C14 1.394(10) .
C11 C12 1.316(9) .
C11 C15 1.393(9) .
C11 C10 1.509(7) .
C14 C16 1.272(14) .
C14 C24 1.34(2) .
C8 C23 1.344(8) .
C8 C9 1.416(8) .
C8 C7 1.447(8) .
C4 C5 1.340(8) .
C4 C18 1.340(7) .
C5 C6 1.481(9) .
C6 C7 1.397(8) .
C9 C8 1.416(8) 10_557
C12 C15 1.494(11) 7_666
C12 I2 2.161(12) .
C7 C17 1.391(8) .
C15 C12 1.494(11) 7_666
C15 I1 2.066(10) .
C23 C22 1.436(8) .
C21 C20 1.374(11) 9_556
C21 C20 1.374(11) 6
C21 C22 1.466(12) .
C22 C23 1.436(8) 10_557
C18 C17 1.364(9) .
C20 C21 1.374(11) 8_556
C20 C19 1.381(14) .
C16 C29 1.510(18) .
I1 I2 2.853(11) 7_666
I2 I1 2.853(11) 7_666
C26 C29 1.313(15) .
C26 C25 1.335(19) .
C26 C27 1.509(13) .
C27 C28 1.372(11) 3_565
C27 C28 1.379(11) .
C28 C27 1.372(11) 2_665
C25 C24 1.31(2) .
Zn2 Zn2 3.1557(10) 10_556
Zn3 O2 1.953(4) 10_556
Zn3 Zn1 3.1531(10) .
Zn1 O6 1.934(4) 10_556

loop_
_platon_squeeze_void_nr
_platon_squeeze_void_average_x
_platon_squeeze_void_average_y
_platon_squeeze_void_average_z
_platon_squeeze_void_volume
_platon_squeeze_void_count_electrons
_platon_squeeze_void_content
1 -0.006 -0.005 -0.006 20831 6329 ' '
